data_7053566
loop_
_publ_author_name
'Maxim, Catalin'
'Matni, Adil'
'Geoffroy, Michel'
'Andruh, Marius'
'Hearns, Nigel G. R.'
'Cl\'erac, Rodolphe'
'Avarvari, Narcis'

_publ_section_title
;
 C3 symmetric tris(phosphonate)-1,3,5-triazine ligand: homopolymetallic
 complexes and its radical anion
;
_journal_issue 10
_journal_name_full 'New Journal of Chemistry'
_journal_page_first 2319
_journal_paper_doi 10.1039/c0nj00204f
_journal_volume 34
_journal_year 2010
_chemical_formula_sum 'C9 H18 N3 O9 P3'
_chemical_formula_weight 405.17
_chemical_name_systematic
;
?
;
_space_group_IT_number 14
_symmetry_cell_setting monoclinic
_symmetry_space_group_name_Hall '-P 2yab'
_symmetry_space_group_name_H-M 'P 1 21/a 1'
_atom_sites_solution_hydrogens geom
_atom_sites_solution_primary direct
_atom_sites_solution_secondary difmap
_audit_creation_method SHELXL-97
_cell_angle_alpha 90.00
_cell_angle_beta 107.187(7)
_cell_angle_gamma 90.00
_cell_formula_units_Z 4
_cell_length_a 10.6958(8)
_cell_length_b 11.0822(6)
_cell_length_c 15.5505(14)
_cell_measurement_reflns_used 190
_cell_measurement_temperature 293(2)
_cell_measurement_theta_max 26
_cell_measurement_theta_min 2.5
_cell_volume 1760.9(2)
_computing_cell_refinement 'Dirax/lsq (Duisenberg & Schreurs, 1989-2000)'
_computing_data_collection KappaCCD
_computing_data_reduction 'Denzo and Scalepak'
_computing_structure_refinement 'SHELXL-97 (Sheldrick, 1997)'
_computing_structure_solution 'SHELXS-97 (Sheldrick, 1997)'
_diffrn_ambient_temperature 293(2)
_diffrn_measured_fraction_theta_full 0.993
_diffrn_measured_fraction_theta_max 0.993
_diffrn_measurement_device_type area_detector
_diffrn_measurement_method CCD
_diffrn_radiation_monochromator graphite
_diffrn_radiation_source 'fine-focus sealed tube'
_diffrn_radiation_type MoK\a
_diffrn_radiation_wavelength 0.71073
_diffrn_reflns_av_R_equivalents 0.0492
_diffrn_reflns_av_sigmaI/netI 0.0501
_diffrn_reflns_limit_h_max 13
_diffrn_reflns_limit_h_min -13
_diffrn_reflns_limit_k_max 14
_diffrn_reflns_limit_k_min -12
_diffrn_reflns_limit_l_max 16
_diffrn_reflns_limit_l_min -20
_diffrn_reflns_number 13213
_diffrn_reflns_theta_full 27.50
_diffrn_reflns_theta_max 27.50
_diffrn_reflns_theta_min 3.30
_exptl_absorpt_coefficient_mu 0.385
_exptl_absorpt_correction_T_max 1
_exptl_absorpt_correction_T_min 0.724
_exptl_absorpt_correction_type empirical
_exptl_absorpt_process_details sadabs
_exptl_crystal_colour colorless
_exptl_crystal_density_diffrn 1.528
_exptl_crystal_density_meas ?
_exptl_crystal_density_method 'not measured'
_exptl_crystal_description prism
_exptl_crystal_F_000 840
_exptl_crystal_size_max 0.6
_exptl_crystal_size_mid 0.1
_exptl_crystal_size_min 0.1
_refine_diff_density_max 0.524
_refine_diff_density_min -0.362
_refine_diff_density_rms 0.075
_refine_ls_extinction_method none
_refine_ls_goodness_of_fit_ref 1.044
_refine_ls_hydrogen_treatment constr
_refine_ls_matrix_type full
_refine_ls_number_parameters 245
_refine_ls_number_reflns 4004
_refine_ls_number_restraints 0
_refine_ls_restrained_S_all 1.044
_refine_ls_R_factor_all 0.0880
_refine_ls_R_factor_gt 0.0493
_refine_ls_shift/su_max 0.000
_refine_ls_shift/su_mean 0.000
_refine_ls_structure_factor_coef Fsqd
_refine_ls_weighting_details 'calc w=1/[\s^2^(Fo^2^)+(0.0489P)^2^+1.7584P] where P=(Fo^2^+2Fc^2^)/3'
_refine_ls_weighting_scheme calc
_refine_ls_wR_factor_gt 0.1080
_refine_ls_wR_factor_ref 0.1273
_reflns_number_gt 2735
_reflns_number_total 4004
_reflns_threshold_expression >2sigma(I)
_cod_data_source_file c0nj00204f.txt
_cod_data_source_block L
_cod_depositor_comments
;
The following automatic conversions were performed:

'_exptl_crystal_density_meas' value 'not measured' was changed to '?'
- the value is perceived as not measured.

Automatic conversion script
Id: cif_fix_values 3008 2015-01-20 13:52:24Z robertas 
;
_cod_original_sg_symbol_H-M P21/a
_cod_database_code 7053566

loop_
_symmetry_equiv_pos_as_xyz
'x, y, z'
'-x+1/2, y+1/2, -z'
'-x, -y, -z'
'x-1/2, -y-1/2, z'

loop_
_atom_site_label
_atom_site_type_symbol
_atom_site_fract_x
_atom_site_fract_y
_atom_site_fract_z
_atom_site_U_iso_or_equiv
_atom_site_adp_type
_atom_site_occupancy
_atom_site_symmetry_multiplicity
_atom_site_calc_flag
_atom_site_refinement_flags
_atom_site_disorder_assembly
_atom_site_disorder_group
C1A C 0.5795(2) 0.2465(2) 0.21261(18) 0.0269(6) Uani 1 1 d . . .
C1B C 0.6386(5) 0.5937(5) 0.0673(4) 0.0877(17) Uani 1 1 d . . .
H1B1 H 0.7249 0.6182 0.1017 0.132 Uiso 1 1 calc R A 1
H1B2 H 0.6099 0.6422 0.0139 0.132 Uiso 1 1 calc R A 1
H1B3 H 0.6399 0.5104 0.0508 0.132 Uiso 1 1 calc R A 1
C2B C 0.3524(4) 0.5756(4) 0.2156(4) 0.0792(15) Uani 1 1 d . . .
H2B1 H 0.3098 0.5621 0.2610 0.119 Uiso 1 1 calc R B 1
H2B2 H 0.3624 0.5001 0.1880 0.119 Uiso 1 1 calc R B 1
H2B3 H 0.3005 0.6294 0.1707 0.119 Uiso 1 1 calc R B 1
C1 C 0.5127(4) -0.0482(3) 0.2483(3) 0.0559(10) Uani 1 1 d . . .
H1A H 0.5563 -0.1249 0.2554 0.084 Uiso 1 1 calc R . .
H1B H 0.4214 -0.0603 0.2414 0.084 Uiso 1 1 calc R . .
H1C H 0.5505 0.0007 0.3005 0.084 Uiso 1 1 calc R . .
C2A C 0.7553(3) 0.2909(2) 0.32880(18) 0.0270(6) Uani 1 1 d . . .
C2 C 0.6021(4) 0.1504(4) 0.0263(3) 0.0607(10) Uani 1 1 d . . .
H2A H 0.5891 0.1653 -0.0365 0.091 Uiso 1 1 calc R . .
H2B H 0.6387 0.0713 0.0415 0.091 Uiso 1 1 calc R . .
H2C H 0.6610 0.2096 0.0614 0.091 Uiso 1 1 calc R . .
C3 C 1.0545(4) 0.3330(4) 0.5565(3) 0.0647(11) Uani 1 1 d . . .
H3A H 1.0728 0.4104 0.5852 0.097 Uiso 1 1 calc R . .
H3B H 1.1301 0.3049 0.5412 0.097 Uiso 1 1 calc R . .
H3C H 1.0330 0.2766 0.5968 0.097 Uiso 1 1 calc R . .
C4 C 0.8137(5) 0.0270(4) 0.4694(4) 0.0934(17) Uani 1 1 d . . .
H4A H 0.7754 -0.0004 0.5145 0.140 Uiso 1 1 calc R . .
H4B H 0.8961 -0.0128 0.4774 0.140 Uiso 1 1 calc R . .
H4C H 0.7560 0.0085 0.4107 0.140 Uiso 1 1 calc R . .
N1 N 0.6799(2) 0.2052(2) 0.27911(16) 0.0299(5) Uani 1 1 d . . .
N3 N 0.7379(2) 0.4094(2) 0.31718(16) 0.0291(5) Uani 1 1 d . . .
C3A C 0.6350(3) 0.4395(2) 0.24700(19) 0.0279(6) Uani 1 1 d . C .
N2 N 0.5530(2) 0.3627(2) 0.19272(16) 0.0288(5) Uani 1 1 d . . .
O1A O 0.4771(3) 0.6274(3) 0.2553(3) 0.0546(10) Uani 0.830(6) 1 d P C 1
O1B O 0.4570(11) 0.6130(11) 0.1720(12) 0.047(5) Uani 0.170(6) 1 d P C 2
O2 O 0.5277(2) 0.01202(18) 0.16920(16) 0.0413(5) Uani 1 1 d . . .
O3 O 0.9452(2) 0.3435(2) 0.47548(17) 0.0576(7) Uani 1 1 d . . .
O4 O 0.3324(2) 0.1558(2) 0.14553(17) 0.0465(6) Uani 1 1 d . . .
O5 O 0.4778(2) 0.1578(2) 0.04534(15) 0.0455(6) Uani 1 1 d . . .
O6 O 0.9852(2) 0.1685(2) 0.37872(16) 0.0528(7) Uani 1 1 d . . .
O7 O 0.8337(2) 0.1537(3) 0.47749(17) 0.0593(7) Uani 1 1 d . . .
O8A O 0.7115(5) 0.6752(5) 0.2704(4) 0.0598(15) Uani 0.830(6) 1 d P C 1
O8B O 0.665(3) 0.677(2) 0.298(2) 0.070(8) Uani 0.170(6) 1 d P C 2
O9A O 0.5498(3) 0.6094(3) 0.1206(2) 0.0492(10) Uani 0.830(6) 1 d P C 1
O9B O 0.6684(14) 0.6302(14) 0.1436(14) 0.061(6) Uani 0.170(6) 1 d P C 2
P1 P 0.46572(7) 0.13877(7) 0.14159(5) 0.0312(2) Uani 1 1 d . . .
P2 P 0.89544(7) 0.23096(7) 0.41618(5) 0.0319(2) Uani 1 1 d . . .
P3 P 0.60200(8) 0.60001(7) 0.22455(6) 0.0377(2) Uani 1 1 d . . .

loop_
_atom_site_aniso_label
_atom_site_aniso_U_11
_atom_site_aniso_U_22
_atom_site_aniso_U_33
_atom_site_aniso_U_23
_atom_site_aniso_U_13
_atom_site_aniso_U_12
C1A 0.0295(13) 0.0237(13) 0.0280(14) -0.0009(12) 0.0093(11) 0.0000(11)
C1B 0.097(4) 0.098(4) 0.082(4) 0.043(3) 0.048(3) 0.042(3)
C2B 0.051(2) 0.057(3) 0.142(5) 0.003(3) 0.048(3) 0.006(2)
C1 0.058(2) 0.042(2) 0.067(3) 0.0187(19) 0.0164(19) 0.0011(16)
C2A 0.0290(13) 0.0263(14) 0.0266(14) 0.0010(11) 0.0096(11) 0.0021(11)
C2 0.070(3) 0.069(3) 0.052(2) -0.014(2) 0.031(2) -0.018(2)
C3 0.062(2) 0.070(3) 0.043(2) -0.010(2) -0.0131(18) -0.002(2)
C4 0.090(3) 0.070(3) 0.113(5) 0.043(3) 0.019(3) -0.013(3)
N1 0.0302(11) 0.0252(12) 0.0311(13) 0.0005(10) 0.0042(10) 0.0016(9)
N3 0.0308(12) 0.0244(12) 0.0308(13) -0.0005(10) 0.0069(10) -0.0013(9)
C3A 0.0301(14) 0.0241(13) 0.0306(15) -0.0009(12) 0.0106(11) -0.0004(11)
N2 0.0299(11) 0.0233(12) 0.0307(13) 0.0009(10) 0.0052(9) 0.0000(9)
O1A 0.0511(18) 0.0367(17) 0.080(3) -0.0051(16) 0.0251(17) 0.0055(13)
O1B 0.029(7) 0.023(6) 0.083(14) 0.018(7) 0.006(7) 0.008(5)
O2 0.0462(12) 0.0248(11) 0.0511(14) -0.0012(10) 0.0116(10) 0.0016(9)
O3 0.0572(15) 0.0478(15) 0.0480(15) -0.0123(12) -0.0152(11) 0.0098(12)
O4 0.0302(11) 0.0455(14) 0.0598(15) -0.0008(12) 0.0072(10) -0.0016(9)
O5 0.0523(13) 0.0475(14) 0.0336(12) -0.0050(11) 0.0079(10) -0.0089(11)
O6 0.0429(13) 0.0661(17) 0.0482(15) 0.0031(13) 0.0118(11) 0.0210(12)
O7 0.0613(16) 0.0657(18) 0.0508(16) 0.0221(13) 0.0167(12) 0.0003(13)
O8A 0.050(3) 0.031(2) 0.085(4) 0.004(2) -0.001(2) -0.0111(19)
O8B 0.09(2) 0.026(10) 0.071(18) -0.012(10) -0.015(13) 0.021(13)
O9A 0.049(2) 0.0425(17) 0.0522(19) 0.0157(14) 0.0095(13) 0.0096(13)
O9B 0.044(9) 0.053(10) 0.088(14) 0.030(10) 0.024(8) 0.001(7)
P1 0.0296(4) 0.0254(4) 0.0351(4) -0.0035(3) 0.0041(3) -0.0027(3)
P2 0.0320(4) 0.0317(4) 0.0284(4) 0.0029(3) 0.0033(3) 0.0034(3)
P3 0.0364(4) 0.0213(4) 0.0494(5) 0.0036(4) 0.0034(3) 0.0003(3)

loop_
_atom_type_symbol
_atom_type_description
_atom_type_scat_dispersion_real
_atom_type_scat_dispersion_imag
_atom_type_scat_source
C C 0.0033 0.0016 'International Tables Vol C Tables 4.2.6.8 and 6.1.1.4'
H H 0.0000 0.0000 'International Tables Vol C Tables 4.2.6.8 and 6.1.1.4'
N N 0.0061 0.0033 'International Tables Vol C Tables 4.2.6.8 and 6.1.1.4'
O O 0.0106 0.0060 'International Tables Vol C Tables 4.2.6.8 and 6.1.1.4'
P P 0.1023 0.0942 'International Tables Vol C Tables 4.2.6.8 and 6.1.1.4'

loop_
_geom_angle_atom_site_label_1
_geom_angle_atom_site_label_2
_geom_angle_atom_site_label_3
_geom_angle
N1 C1A N2 125.3(2)
N1 C1A P1 119.0(2)
N2 C1A P1 115.67(19)
O9B C1B O9A 54.6(7)
O9B C1B H1B1 54.9
O9A C1B H1B1 109.5
O9B C1B H1B2 126.1
O9A C1B H1B2 109.5
H1B1 C1B H1B2 109.5
O9B C1B H1B3 124.4
O9A C1B H1B3 109.5
H1B1 C1B H1B3 109.5
H1B2 C1B H1B3 109.5
O1A C2B O1B 50.5(6)
O1A C2B H2B1 109.5
O1B C2B H2B1 160.0
O1A C2B H2B2 109.5
O1B C2B H2B2 81.1
H2B1 C2B H2B2 109.5
O1A C2B H2B3 109.5
O1B C2B H2B3 81.5
H2B1 C2B H2B3 109.5
H2B2 C2B H2B3 109.5
O2 C1 H1A 109.5
O2 C1 H1B 109.5
H1A C1 H1B 109.5
O2 C1 H1C 109.5
H1A C1 H1C 109.5
H1B C1 H1C 109.5
N3 C2A N1 126.0(2)
N3 C2A P2 120.8(2)
N1 C2A P2 113.24(19)
O5 C2 H2A 109.5
O5 C2 H2B 109.5
H2A C2 H2B 109.5
O5 C2 H2C 109.5
H2A C2 H2C 109.5
H2B C2 H2C 109.5
O3 C3 H3A 109.5
O3 C3 H3B 109.5
H3A C3 H3B 109.5
O3 C3 H3C 109.5
H3A C3 H3C 109.5
H3B C3 H3C 109.5
O7 C4 H4A 109.5
O7 C4 H4B 109.5
H4A C4 H4B 109.5
O7 C4 H4C 109.5
H4A C4 H4C 109.5
H4B C4 H4C 109.5
C1A N1 C2A 114.5(2)
C2A N3 C3A 113.8(2)
N2 C3A N3 125.8(2)
N2 C3A P3 116.6(2)
N3 C3A P3 117.6(2)
C3A N2 C1A 114.6(2)
C2B O1A P3 124.3(3)
C2B O1B P3 119.8(11)
C1 O2 P1 120.3(2)
C3 O3 P2 120.0(2)
C2 O5 P1 122.2(2)
C4 O7 P2 124.5(3)
C1B O9A P3 119.7(3)
C1B O9B P3 129.4(12)
O4 P1 O5 112.58(14)
O4 P1 O2 116.53(13)
O5 P1 O2 103.75(13)
O4 P1 C1A 112.05(13)
O5 P1 C1A 105.30(12)
O2 P1 C1A 105.64(12)
O6 P2 O3 118.37(15)
O6 P2 O7 115.82(16)
O3 P2 O7 102.15(16)
O6 P2 C2A 111.91(13)
O3 P2 C2A 102.24(13)
O7 P2 C2A 104.56(13)
O8B P3 O8A 30.2(11)
O8B P3 O9B 106.4(14)
O8A P3 O9B 77.9(7)
O8B P3 O1B 122.6(12)
O8A P3 O1B 139.1(5)
O9B P3 O1B 99.8(9)
O8B P3 O9A 137.5(12)
O8A P3 O9A 117.8(3)
O9B P3 O9A 45.2(6)
O1B P3 O9A 56.0(7)
O8B P3 O1A 83.4(11)
O8A P3 O1A 112.1(2)
O9B P3 O1A 141.8(5)
O1B P3 O1A 47.8(7)
O9A P3 O1A 103.12(18)
O8B P3 C3A 114.0(11)
O8A P3 C3A 112.7(3)
O9B P3 C3A 103.9(6)
O1B P3 C3A 107.5(5)
O9A P3 C3A 104.75(15)
O1A P3 C3A 105.26(14)

loop_
_geom_bond_atom_site_label_1
_geom_bond_atom_site_label_2
_geom_bond_distance
C1A N1 1.333(3)
C1A N2 1.335(3)
C1A P1 1.825(3)
C1B O9B 1.20(2)
C1B O9A 1.443(5)
C1B H1B1 0.9600
C1B H1B2 0.9600
C1B H1B3 0.9600
C2B O1A 1.415(5)
C2B O1B 1.526(15)
C2B H2B1 0.9600
C2B H2B2 0.9600
C2B H2B3 0.9600
C1 O2 1.449(4)
C1 H1A 0.9600
C1 H1B 0.9600
C1 H1C 0.9600
C2A N3 1.330(3)
C2A N1 1.335(3)
C2A P2 1.825(3)
C2 O5 1.447(4)
C2 H2A 0.9600
C2 H2B 0.9600
C2 H2C 0.9600
C3 O3 1.448(4)
C3 H3A 0.9600
C3 H3B 0.9600
C3 H3C 0.9600
C4 O7 1.421(5)
C4 H4A 0.9600
C4 H4B 0.9600
C4 H4C 0.9600
N3 C3A 1.343(4)
C3A N2 1.330(3)
C3A P3 1.827(3)
O1A P3 1.576(3)
O1B P3 1.532(12)
O2 P1 1.558(2)
O3 P2 1.549(2)
O4 P1 1.457(2)
O5 P1 1.554(2)
O6 P2 1.439(2)
O7 P2 1.565(3)
O8A P3 1.442(6)
O8B P3 1.42(3)
O9A P3 1.550(3)
O9B P3 1.651(18)
